data_7124651
loop_
_publ_author_name
'Devillard, Marc'
'Mallet-Ladeira, Sonia'
'Bouhadir, Ghenwa'
'Bourissou, Didier'

_publ_section_title
;
 Diverse reactivity of borenium cations with &gt;N-H compounds.
;
_journal_issue 57
_journal_name_full 'Chemical communications (Cambridge, England)'
_journal_page_first 8877
_journal_page_last 8880
_journal_paper_doi 10.1039/c6cc03183h
_journal_volume 52
_journal_year 2016
_chemical_compound_source 'synthesis as described'
_chemical_formula_moiety 'C25 H31 B P, Br4 Ga'
_chemical_formula_sum 'C25 H31 B Br4 Ga P'
_chemical_formula_weight 762.60
_space_group_IT_number 14
_space_group_name_Hall '-P 2yn'
_space_group_name_H-M_alt 'P 1 21/n 1'
_symmetry_cell_setting monoclinic
_symmetry_Int_Tables_number 14
_symmetry_space_group_name_Hall '-P 2yn'
_symmetry_space_group_name_H-M 'P 1 21/n 1'
_atom_sites_solution_hydrogens geom
_atom_sites_solution_primary direct
_atom_sites_solution_secondary difmap
_audit_update_record
;
2016-04-18 deposited with the CCDC.
2016-06-23 downloaded from the CCDC.
;
_cell_angle_alpha 90
_cell_angle_beta 90.0940(10)
_cell_angle_gamma 90
_cell_formula_units_Z 4
_cell_length_a 12.2483(4)
_cell_length_b 15.5100(5)
_cell_length_c 15.3013(5)
_cell_measurement_reflns_used 6385
_cell_measurement_temperature 193(2)
_cell_measurement_theta_max 24.57
_cell_measurement_theta_min 2.5
_cell_measurement_wavelength 0.71073
_cell_volume 2906.80(16)
_computing_cell_refinement 'APEX2 and SAINT'
_computing_data_collection APEX2
_computing_data_reduction SAINT
_computing_molecular_graphics 'Ortep-3 for Windows (Farrugia, 1997)'
_computing_publication_material 'WinGX publication routines (Farrugia, 1999)'
_computing_structure_refinement 'SHELXL-97 (Sheldrick, 2008)'
_computing_structure_solution 'SHELXS-97 (Sheldrick, 2008)'
_diffrn_ambient_temperature 193(2)
_diffrn_measured_fraction_theta_full 0.992
_diffrn_measured_fraction_theta_max 0.992
_diffrn_measurement_device_type 'Bruker Kappa APEX II Quazar'
_diffrn_measurement_method 'phi and omega scans'
_diffrn_radiation_monochromator 'multilayer optics'
_diffrn_radiation_probe x-ray
_diffrn_radiation_source 'microfocus sealed tube'
_diffrn_radiation_type MoK\a
_diffrn_radiation_wavelength 0.71073
_diffrn_reflns_av_R_equivalents 0.0462
_diffrn_reflns_av_unetI/netI 0.0404
_diffrn_reflns_limit_h_max 14
_diffrn_reflns_limit_h_min -13
_diffrn_reflns_limit_k_max 17
_diffrn_reflns_limit_k_min -18
_diffrn_reflns_limit_l_max 18
_diffrn_reflns_limit_l_min -17
_diffrn_reflns_number 28885
_diffrn_reflns_theta_full 25.03
_diffrn_reflns_theta_max 25.03
_diffrn_reflns_theta_min 2.5
_diffrn_standards_decay_% 0
_diffrn_standards_interval_count 0
_diffrn_standards_interval_time 0
_diffrn_standards_number 0
_exptl_absorpt_coefficient_mu 6.512
_exptl_absorpt_correction_T_max 0.7460
_exptl_absorpt_correction_T_min 0.6012
_exptl_absorpt_correction_type multi-scan
_exptl_absorpt_process_details 'SADABS (Bruker-AXS)'
_exptl_crystal_colour yellow
_exptl_crystal_density_diffrn 1.743
_exptl_crystal_density_method 'not measured'
_exptl_crystal_description block
_exptl_crystal_F_000 1488
_exptl_crystal_size_max 0.18
_exptl_crystal_size_mid 0.1
_exptl_crystal_size_min 0.08
_refine_diff_density_max 1.845
_refine_diff_density_min -1.392
_refine_diff_density_rms 0.101
_refine_ls_extinction_method none
_refine_ls_goodness_of_fit_ref 1.042
_refine_ls_hydrogen_treatment constr
_refine_ls_matrix_type full
_refine_ls_number_parameters 296
_refine_ls_number_reflns 5108
_refine_ls_number_restraints 0
_refine_ls_restrained_S_all 1.042
_refine_ls_R_factor_all 0.0595
_refine_ls_R_factor_gt 0.0382
_refine_ls_shift/su_max 0.005
_refine_ls_shift/su_mean 0
_refine_ls_structure_factor_coef Fsqd
_refine_ls_weighting_details 'calc w=1/[\s^2^(Fo^2^)+(0.0450P)^2^+4.4691P] where P=(Fo^2^+2Fc^2^)/3'
_refine_ls_weighting_scheme calc
_refine_ls_wR_factor_gt 0.088
_refine_ls_wR_factor_ref 0.0972
_reflns_number_gt 3866
_reflns_number_total 5108
_reflns_threshold_expression >2sigma(I)
_cod_data_source_file c6cc03183h2.cif
_cod_data_source_block 7
_cod_original_sg_symbol_H-M 'P 21/n'
_cod_database_code 7124651

loop_
_symmetry_equiv_pos_as_xyz
'x, y, z'
'-x+1/2, y+1/2, -z+1/2'
'-x, -y, -z'
'x-1/2, -y-1/2, z-1/2'

loop_
_atom_site_label
_atom_site_type_symbol
_atom_site_fract_x
_atom_site_fract_y
_atom_site_fract_z
_atom_site_U_iso_or_equiv
_atom_site_adp_type
_atom_site_occupancy
_atom_site_symmetry_multiplicity
_atom_site_calc_flag
_atom_site_refinement_flags
C1 C 0.3692(3) 0.3536(3) 0.2798(3) 0.0247(10) Uani 1 1 d .
C2 C 0.3609(3) 0.3320(3) 0.3694(3) 0.0256(11) Uani 1 1 d .
C3 C 0.2934(3) 0.3830(3) 0.4251(3) 0.0272(11) Uani 1 1 d .
C4 C 0.2854(4) 0.3599(3) 0.5126(3) 0.0383(13) Uani 1 1 d .
H4 H 0.2419 0.3936 0.5509 0.046 Uiso 1 1 calc R
C5 C 0.3405(5) 0.2876(4) 0.5450(4) 0.0466(14) Uani 1 1 d .
H5 H 0.3311 0.271 0.6043 0.056 Uiso 1 1 calc R
C6 C 0.4077(5) 0.2406(4) 0.4921(4) 0.0473(15) Uani 1 1 d .
H6 H 0.445 0.1922 0.5158 0.057 Uiso 1 1 calc R
C7 C 0.4233(4) 0.2617(3) 0.4038(3) 0.0314(12) Uani 1 1 d .
C8 C 0.4954(4) 0.2194(3) 0.3455(4) 0.0388(13) Uani 1 1 d .
H8 H 0.538 0.1726 0.3665 0.047 Uiso 1 1 calc R
C9 C 0.5055(4) 0.2437(3) 0.2611(4) 0.0385(13) Uani 1 1 d .
H9 H 0.5572 0.2153 0.2249 0.046 Uiso 1 1 calc R
C10 C 0.4406(4) 0.3108(3) 0.2256(3) 0.0320(12) Uani 1 1 d .
H10 H 0.4461 0.3258 0.1656 0.038 Uiso 1 1 calc R
C11 C 0.1631(4) 0.3896(3) 0.1893(3) 0.0317(12) Uani 1 1 d .
H11 H 0.105 0.4343 0.1816 0.038 Uiso 1 1 calc R
C12 C 0.2058(5) 0.3655(4) 0.0980(3) 0.0497(15) Uani 1 1 d .
H12A H 0.2622 0.321 0.1035 0.075 Uiso 1 1 calc R
H12B H 0.2369 0.4167 0.07 0.075 Uiso 1 1 calc R
H12C H 0.1454 0.3434 0.0623 0.075 Uiso 1 1 calc R
C13 C 0.1120(4) 0.3128(4) 0.2356(4) 0.0489(15) Uani 1 1 d .
H13A H 0.0473 0.2938 0.2032 0.073 Uiso 1 1 calc R
H13B H 0.0908 0.3296 0.2949 0.073 Uiso 1 1 calc R
H13C H 0.1651 0.2656 0.2384 0.073 Uiso 1 1 calc R
C14 C 0.3354(4) 0.5259(3) 0.1956(3) 0.0317(11) Uani 1 1 d .
H14 H 0.3693 0.5018 0.1414 0.038 Uiso 1 1 calc R
C15 C 0.2492(4) 0.5923(3) 0.1680(4) 0.0453(14) Uani 1 1 d .
H15A H 0.2111 0.6138 0.2199 0.068 Uiso 1 1 calc R
H15B H 0.1964 0.5651 0.1284 0.068 Uiso 1 1 calc R
H15C H 0.2848 0.6405 0.138 0.068 Uiso 1 1 calc R
C16 C 0.4262(4) 0.5661(3) 0.2510(4) 0.0443(14) Uani 1 1 d .
H16A H 0.4649 0.6095 0.2165 0.066 Uiso 1 1 calc R
H16B H 0.4775 0.521 0.2694 0.066 Uiso 1 1 calc R
H16C H 0.3942 0.5933 0.3028 0.066 Uiso 1 1 calc R
C17 C 0.1885(4) 0.5417(3) 0.4225(3) 0.0249(10) Uani 1 1 d .
C18 C 0.0787(3) 0.5655(3) 0.4078(3) 0.0278(11) Uani 1 1 d .
C19 C 0.0355(4) 0.6381(3) 0.4489(3) 0.0341(12) Uani 1 1 d .
H19 H -0.0393 0.652 0.44 0.041 Uiso 1 1 calc R
C20 C 0.0983(4) 0.6903(3) 0.5020(3) 0.0363(12) Uani 1 1 d .
C21 C 0.2065(4) 0.6676(3) 0.5155(3) 0.0332(12) Uani 1 1 d .
H21 H 0.2507 0.7036 0.5512 0.04 Uiso 1 1 calc R
C22 C 0.2527(4) 0.5944(3) 0.4786(3) 0.0319(12) Uani 1 1 d .
C23 C 0.0054(4) 0.5109(4) 0.3516(4) 0.0403(13) Uani 1 1 d .
H23A H -0.0707 0.5286 0.36 0.061 Uiso 1 1 calc R
H23B H 0.0136 0.4502 0.368 0.061 Uiso 1 1 calc R
H23C H 0.0253 0.5183 0.29 0.061 Uiso 1 1 calc R
C24 C 0.0511(5) 0.7693(4) 0.5467(4) 0.0558(16) Uani 1 1 d .
H24A H -0.0283 0.7702 0.5386 0.084 Uiso 1 1 calc R
H24B H 0.083 0.8214 0.5211 0.084 Uiso 1 1 calc R
H24C H 0.0681 0.7672 0.6093 0.084 Uiso 1 1 calc R
C25 C 0.3711(4) 0.5739(4) 0.4997(4) 0.0507(15) Uani 1 1 d .
H25A H 0.401 0.5359 0.4545 0.076 Uiso 1 1 calc R
H25B H 0.3753 0.545 0.5566 0.076 Uiso 1 1 calc R
H25C H 0.4133 0.6275 0.5017 0.076 Uiso 1 1 calc R
B1 B 0.2393(4) 0.4606(4) 0.3806(4) 0.0265(12) Uani 1 1 d .
P1 P 0.27222(9) 0.43727(8) 0.25505(8) 0.0234(3) Uani 1 1 d .
Ga1 Ga 0.24688(4) 0.52103(3) 0.83490(3) 0.02703(15) Uani 1 1 d .
Br1 Br 0.27008(4) 0.39260(4) 0.75967(4) 0.05335(19) Uani 1 1 d .
Br2 Br 0.38879(4) 0.53980(4) 0.93383(3) 0.04425(17) Uani 1 1 d .
Br3 Br 0.08475(4) 0.51168(3) 0.91269(4) 0.03891(16) Uani 1 1 d .
Br4 Br 0.23387(6) 0.63736(4) 0.74156(4) 0.0642(2) Uani 1 1 d .

loop_
_atom_site_aniso_label
_atom_site_aniso_U_11
_atom_site_aniso_U_22
_atom_site_aniso_U_33
_atom_site_aniso_U_23
_atom_site_aniso_U_13
_atom_site_aniso_U_12
C1 0.021(2) 0.021(2) 0.032(3) 0.004(2) -0.004(2) 0.0014(19)
C2 0.020(2) 0.022(2) 0.035(3) 0.005(2) -0.007(2) -0.0070(19)
C3 0.023(2) 0.032(3) 0.027(3) 0.006(2) 0.000(2) 0.001(2)
C4 0.038(3) 0.049(3) 0.029(3) 0.006(2) 0.000(2) -0.001(3)
C5 0.053(3) 0.053(4) 0.034(3) 0.020(3) -0.003(3) -0.002(3)
C6 0.049(3) 0.035(3) 0.058(4) 0.023(3) -0.019(3) -0.004(3)
C7 0.028(2) 0.023(3) 0.043(3) 0.007(2) -0.011(2) -0.003(2)
C8 0.033(3) 0.019(3) 0.064(4) 0.000(3) -0.016(3) 0.006(2)
C9 0.030(3) 0.031(3) 0.054(4) -0.009(3) -0.003(2) 0.010(2)
C10 0.030(2) 0.030(3) 0.036(3) -0.005(2) 0.001(2) 0.003(2)
C11 0.033(3) 0.026(3) 0.035(3) -0.001(2) -0.010(2) 0.008(2)
C12 0.055(3) 0.057(4) 0.037(3) -0.015(3) -0.012(3) 0.004(3)
C13 0.043(3) 0.041(3) 0.063(4) -0.001(3) -0.012(3) -0.007(3)
C14 0.037(3) 0.026(3) 0.033(3) 0.004(2) 0.007(2) 0.006(2)
C15 0.051(3) 0.033(3) 0.052(4) 0.014(3) -0.004(3) 0.007(3)
C16 0.039(3) 0.033(3) 0.061(4) 0.004(3) 0.007(3) -0.005(2)
C17 0.025(2) 0.028(3) 0.023(3) 0.004(2) 0.0011(19) 0.001(2)
C18 0.026(2) 0.033(3) 0.024(3) 0.004(2) 0.001(2) 0.005(2)
C19 0.030(3) 0.040(3) 0.032(3) 0.009(2) 0.004(2) 0.011(2)
C20 0.049(3) 0.031(3) 0.028(3) 0.008(2) 0.011(2) 0.008(2)
C21 0.050(3) 0.030(3) 0.020(3) -0.002(2) 0.002(2) -0.004(2)
C22 0.032(3) 0.039(3) 0.025(3) 0.001(2) 0.000(2) -0.003(2)
C23 0.027(3) 0.054(3) 0.040(3) -0.005(3) -0.002(2) 0.009(2)
C24 0.081(4) 0.040(3) 0.046(4) -0.004(3) 0.012(3) 0.017(3)
C25 0.041(3) 0.062(4) 0.050(4) -0.016(3) -0.011(3) 0.001(3)
B1 0.018(2) 0.032(3) 0.029(3) -0.002(2) -0.001(2) -0.007(2)
P1 0.0238(6) 0.0214(6) 0.0248(7) 0.0015(5) -0.0008(5) 0.0055(5)
Ga1 0.0261(3) 0.0309(3) 0.0241(3) -0.0003(2) -0.0029(2) -0.0055(2)
Br1 0.0359(3) 0.0546(4) 0.0695(4) -0.0330(3) -0.0021(3) 0.0029(3)
Br2 0.0340(3) 0.0643(4) 0.0344(3) -0.0004(3) -0.0113(2) -0.0118(3)
Br3 0.0292(3) 0.0436(3) 0.0440(3) -0.0057(2) 0.0051(2) 0.0000(2)
Br4 0.0854(5) 0.0600(4) 0.0470(4) 0.0266(3) -0.0149(3) -0.0211(4)

loop_
_atom_type_symbol
_atom_type_description
_atom_type_scat_dispersion_real
_atom_type_scat_dispersion_imag
_atom_type_scat_source
C C 0.0033 0.0016 'International Tables Vol C Tables 4.2.6.8 and 6.1.1.4'
H H 0 0 'International Tables Vol C Tables 4.2.6.8 and 6.1.1.4'
B B 0.0013 0.0007 'International Tables Vol C Tables 4.2.6.8 and 6.1.1.4'
P P 0.1023 0.0942 'International Tables Vol C Tables 4.2.6.8 and 6.1.1.4'
Ga Ga 0.2307 1.6083 'International Tables Vol C Tables 4.2.6.8 and 6.1.1.4'
Br Br -0.2901 2.4595 'International Tables Vol C Tables 4.2.6.8 and 6.1.1.4'

loop_
_geom_angle_atom_site_label_1
_geom_angle_atom_site_label_2
_geom_angle_atom_site_label_3
_geom_angle
C10 C1 C2 121.1(4)
C10 C1 P1 129.8(4)
C2 C1 P1 109.1(3)
C1 C2 C3 119.2(4)
C1 C2 C7 119.8(4)
C3 C2 C7 120.9(4)
C4 C3 C2 118.2(4)
C4 C3 B1 126.8(4)
C2 C3 B1 114.9(4)
C3 C4 C5 120.9(5)
C3 C4 H4 119.5
C5 C4 H4 119.5
C6 C5 C4 120.5(5)
C6 C5 H5 119.8
C4 C5 H5 119.8
C5 C6 C7 122.0(5)
C5 C6 H6 119
C7 C6 H6 119
C6 C7 C8 125.7(5)
C6 C7 C2 117.2(5)
C8 C7 C2 117.1(5)
C9 C8 C7 122.0(4)
C9 C8 H8 119
C7 C8 H8 119
C8 C9 C10 121.3(5)
C8 C9 H9 119.4
C10 C9 H9 119.4
C1 C10 C9 118.6(5)
C1 C10 H10 120.7
C9 C10 H10 120.7
C13 C11 C12 111.9(4)
C13 C11 P1 111.2(3)
C12 C11 P1 110.4(3)
C13 C11 H11 107.7
C12 C11 H11 107.7
P1 C11 H11 107.7
C11 C12 H12A 109.5
C11 C12 H12B 109.5
H12A C12 H12B 109.5
C11 C12 H12C 109.5
H12A C12 H12C 109.5
H12B C12 H12C 109.5
C11 C13 H13A 109.5
C11 C13 H13B 109.5
H13A C13 H13B 109.5
C11 C13 H13C 109.5
H13A C13 H13C 109.5
H13B C13 H13C 109.5
C16 C14 C15 112.2(4)
C16 C14 P1 109.8(4)
C15 C14 P1 110.5(3)
C16 C14 H14 108
C15 C14 H14 108
P1 C14 H14 108
C14 C15 H15A 109.5
C14 C15 H15B 109.5
H15A C15 H15B 109.5
C14 C15 H15C 109.5
H15A C15 H15C 109.5
H15B C15 H15C 109.5
C14 C16 H16A 109.5
C14 C16 H16B 109.5
H16A C16 H16B 109.5
C14 C16 H16C 109.5
H16A C16 H16C 109.5
H16B C16 H16C 109.5
C18 C17 C22 118.2(4)
C18 C17 B1 122.1(4)
C22 C17 B1 119.7(4)
C19 C18 C17 120.1(4)
C19 C18 C23 119.0(4)
C17 C18 C23 120.8(4)
C20 C19 C18 121.8(4)
C20 C19 H19 119.1
C18 C19 H19 119.1
C19 C20 C21 118.0(5)
C19 C20 C24 121.8(5)
C21 C20 C24 120.2(5)
C20 C21 C22 122.5(5)
C20 C21 H21 118.7
C22 C21 H21 118.7
C21 C22 C17 119.3(4)
C21 C22 C25 118.3(4)
C17 C22 C25 122.4(4)
C18 C23 H23A 109.5
C18 C23 H23B 109.5
H23A C23 H23B 109.5
C18 C23 H23C 109.5
H23A C23 H23C 109.5
H23B C23 H23C 109.5
C20 C24 H24A 109.5
C20 C24 H24B 109.5
H24A C24 H24B 109.5
C20 C24 H24C 109.5
H24A C24 H24C 109.5
H24B C24 H24C 109.5
C22 C25 H25A 109.5
C22 C25 H25B 109.5
H25A C25 H25B 109.5
C22 C25 H25C 109.5
H25A C25 H25C 109.5
H25B C25 H25C 109.5
C3 B1 C17 129.0(4)
C3 B1 P1 101.4(3)
C17 B1 P1 129.0(4)
C1 P1 C14 111.6(2)
C1 P1 C11 107.9(2)
C14 P1 C11 110.0(2)
C1 P1 B1 93.6(2)
C14 P1 B1 115.5(2)
C11 P1 B1 117.0(2)
Br4 Ga1 Br1 111.91(3)
Br4 Ga1 Br2 110.89(3)
Br1 Ga1 Br2 109.83(3)
Br4 Ga1 Br3 107.94(3)
Br1 Ga1 Br3 107.85(3)
Br2 Ga1 Br3 108.28(3)

loop_
_geom_bond_atom_site_label_1
_geom_bond_atom_site_label_2
_geom_bond_distance
C1 C10 1.378(6)
C1 C2 1.415(6)
C1 P1 1.799(4)
C2 C3 1.427(6)
C2 C7 1.430(6)
C3 C4 1.390(7)
C3 B1 1.533(7)
C4 C5 1.400(7)
C4 H4 0.95
C5 C6 1.366(8)
C5 H5 0.95
C6 C7 1.404(7)
C6 H6 0.95
C7 C8 1.416(7)
C8 C9 1.351(7)
C8 H8 0.95
C9 C10 1.417(7)
C9 H9 0.95
C10 H10 0.95
C11 C13 1.520(7)
C11 C12 1.539(7)
C11 P1 1.828(5)
C11 H11 1
C12 H12A 0.98
C12 H12B 0.98
C12 H12C 0.98
C13 H13A 0.98
C13 H13B 0.98
C13 H13C 0.98
C14 C16 1.530(7)
C14 C15 1.535(7)
C14 P1 1.822(5)
C14 H14 1
C15 H15A 0.98
C15 H15B 0.98
C15 H15C 0.98
C16 H16A 0.98
C16 H16B 0.98
C16 H16C 0.98
C17 C18 1.413(6)
C17 C22 1.421(6)
C17 B1 1.544(7)
C18 C19 1.394(7)
C18 C23 1.504(7)
C19 C20 1.381(7)
C19 H19 0.95
C20 C21 1.387(7)
C20 C24 1.517(7)
C21 C22 1.390(7)
C21 H21 0.95
C22 C25 1.518(7)
C23 H23A 0.98
C23 H23B 0.98
C23 H23C 0.98
C24 H24A 0.98
C24 H24B 0.98
C24 H24C 0.98
C25 H25A 0.98
C25 H25B 0.98
C25 H25C 0.98
B1 P1 1.996(6)
Ga1 Br4 2.3065(8)
Ga1 Br1 2.3185(8)
Ga1 Br2 2.3214(7)
Ga1 Br3 2.3214(7)
